data_7243141
loop_
_publ_author_name
'Petrenko, Yuliia P.'
'Piasta, Karolina'
'Khomenko, Dmytro M.'
'Doroshchuk, Roman O.'
'Shova, Sergiu'
'Novitchi, Gh\'enadie'
'Toporivska, Yuliya'
'Gumienna-Kontecka, Elzbieta'
'Martins, Lu\'isa M. D. R. S.'
'Lampeka, Rostyslav D.'

_publ_section_title
;
 An investigation of two copper(ii) complexes with a triazole derivative
 as a ligand: magnetic and catalytic properties
;
_journal_issue 38
_journal_name_full 'RSC Advances'
_journal_page_first 23442
_journal_page_last 23449
_journal_paper_doi 10.1039/D1RA03107D
_journal_volume 11
_journal_year 2021
_chemical_formula_moiety 'C16 H14 Cu N8'
_chemical_formula_sum 'C16 H14 Cu N8'
_chemical_formula_weight 381.89
_space_group_crystal_system monoclinic
_space_group_IT_number 14
_space_group_name_Hall '-P 2ybc'
_space_group_name_H-M_alt 'P 1 21/c 1'
_atom_sites_solution_hydrogens geom
_atom_sites_solution_primary dual
_audit_creation_date 2019-10-15
_audit_creation_method
;
Olex2 1.2
(compiled 2018.05.29 svn.r3508 for OlexSys, GUI svn.r5506)
;
_audit_update_record
;
2020-06-07 deposited with the CCDC.	2021-06-24 downloaded from the CCDC.
;
_cell_angle_alpha 90
_cell_angle_beta 95.648(6)
_cell_angle_gamma 90
_cell_formula_units_Z 2
_cell_length_a 5.3383(4)
_cell_length_b 9.0913(6)
_cell_length_c 15.5717(10)
_cell_measurement_reflns_used 932
_cell_measurement_temperature 293(2)
_cell_measurement_theta_max 25.5400
_cell_measurement_theta_min 2.5850
_cell_volume 752.06(9)
_computing_cell_refinement 'CrysAlisPro 1.171.38.41 (Rigaku OD, 2015)'
_computing_data_collection 'CrysAlisPro 1.171.38.41 (Rigaku OD, 2015)'
_computing_data_reduction 'CrysAlisPro 1.171.38.41 (Rigaku OD, 2015)'
_computing_molecular_graphics 'Olex2 (Dolomanov et al., 2009)'
_computing_publication_material 'Olex2 (Dolomanov et al., 2009)'
_computing_structure_refinement 'ShelXL (Sheldrick, 2015)'
_computing_structure_solution 'ShelXT (Sheldrick, 2015)'
_diffrn_ambient_temperature 293(2)
_diffrn_detector 'CCD plate'
_diffrn_detector_area_resol_mean 16.1593
_diffrn_detector_type Eos
_diffrn_measured_fraction_theta_full 1.000
_diffrn_measured_fraction_theta_max 1.000
_diffrn_measurement_details
;
List of Runs (angles in degrees, time in seconds):

  # Type    Start    End  Width  t~exp~   \w     \q     \k     \f   Frames
#--------------------------------------------------------------------------
  1  \w    -11.00  24.00   1.00   10.00    --  -15.44 -99.00 -60.00   35
  2  \w     -9.00  82.00   1.00   10.00    --   17.71  77.00 150.00   91
  3  \w    -49.00  44.00   1.00   10.00    --   17.71 -77.00  30.00   93
;
_diffrn_measurement_device 'four-circle diffractometer'
_diffrn_measurement_device_type 'Xcalibur, Eos'
_diffrn_measurement_method '\w scans'
_diffrn_orient_matrix_type 'CrysAlisPro convention (1999,Acta A55,543-557)'
_diffrn_orient_matrix_UB_11 0.0515492000
_diffrn_orient_matrix_UB_12 -0.0398486000
_diffrn_orient_matrix_UB_13 0.0367145000
_diffrn_orient_matrix_UB_21 -0.0924901000
_diffrn_orient_matrix_UB_22 0.0303394000
_diffrn_orient_matrix_UB_23 0.0245358000
_diffrn_orient_matrix_UB_31 -0.0813400000
_diffrn_orient_matrix_UB_32 -0.0598440000
_diffrn_orient_matrix_UB_33 -0.0120018000
_diffrn_radiation_monochromator graphite
_diffrn_radiation_probe x-ray
_diffrn_radiation_type MoK\a
_diffrn_radiation_wavelength 0.71073
_diffrn_reflns_av_R_equivalents 0.0334
_diffrn_reflns_av_unetI/netI 0.0585
_diffrn_reflns_Laue_measured_fraction_full 1.000
_diffrn_reflns_Laue_measured_fraction_max 1.000
_diffrn_reflns_limit_h_max 6
_diffrn_reflns_limit_h_min -5
_diffrn_reflns_limit_k_max 10
_diffrn_reflns_limit_k_min -10
_diffrn_reflns_limit_l_max 18
_diffrn_reflns_limit_l_min -12
_diffrn_reflns_number 3075
_diffrn_reflns_point_group_measured_fraction_full 1.000
_diffrn_reflns_point_group_measured_fraction_max 1.000
_diffrn_reflns_theta_full 25.027
_diffrn_reflns_theta_max 25.027
_diffrn_reflns_theta_min 2.597
_diffrn_source 'fine-focus sealed X-ray tube'
_diffrn_source_type 'Enhance (Mo) X-ray Source'
_exptl_absorpt_coefficient_mu 1.470
_exptl_absorpt_correction_T_max 1.00000
_exptl_absorpt_correction_T_min 0.82143
_exptl_absorpt_correction_type multi-scan
_exptl_absorpt_process_details
;
CrysAlisPro 1.171.38.41 (Rigaku Oxford Diffraction, 2015)
Empirical absorption correction using spherical harmonics,
 implemented in SCALE3 ABSPACK scaling algorithm.
;
_exptl_crystal_colour 'clear light brown'
_exptl_crystal_colour_lustre clear
_exptl_crystal_colour_modifier light
_exptl_crystal_colour_primary brown
_exptl_crystal_density_diffrn 1.686
_exptl_crystal_description prism
_exptl_crystal_F_000 390
_exptl_crystal_size_max 0.2
_exptl_crystal_size_mid 0.05
_exptl_crystal_size_min 0.02
_refine_diff_density_max 0.319
_refine_diff_density_min -0.320
_refine_diff_density_rms 0.072
_refine_ls_extinction_method none
_refine_ls_goodness_of_fit_ref 1.041
_refine_ls_hydrogen_treatment constr
_refine_ls_matrix_type full
_refine_ls_number_parameters 116
_refine_ls_number_reflns 1336
_refine_ls_number_restraints 0
_refine_ls_restrained_S_all 1.041
_refine_ls_R_factor_all 0.0607
_refine_ls_R_factor_gt 0.0421
_refine_ls_shift/su_max 0.000
_refine_ls_shift/su_mean 0.000
_refine_ls_structure_factor_coef Fsqd
_refine_ls_weighting_details 'w=1/[\s^2^(Fo^2^)+(0.0460P)^2^] where P=(Fo^2^+2Fc^2^)/3'
_refine_ls_weighting_scheme calc
_refine_ls_wR_factor_gt 0.0964
_refine_ls_wR_factor_ref 0.1065
_reflns_Friedel_coverage 0.000
_reflns_number_gt 997
_reflns_number_total 1336
_reflns_threshold_expression 'I > 2\s(I)'
_cod_data_source_file d1ra03107d2.cif
_cod_data_source_block shi_3410_rola
_cod_database_code 7243141
_shelx_shelxl_version_number 2018/3
_chemical_oxdiff_formula 'C25 H25 N6 O6 Cu1'
_chemical_oxdiff_usercomment '44 CuAC2 2-1'
_shelx_space_group_comment
;
The symmetry employed for this shelxl refinement is uniquely defined
by the following loop, which should always be used as a source of
symmetry information in preference to the above space-group names.
They are only intended as comments.
;
_shelx_estimated_absorpt_t_max 0.971
_shelx_estimated_absorpt_t_min 0.757
_reflns_odcompleteness_completeness 99.94
_reflns_odcompleteness_iscentric 1
_reflns_odcompleteness_theta 26.32
_olex2_refinement_description
;
1. Fixed Uiso
 At 1.2 times of:
  All C(H) groups
 At 1.5 times of:
  All C(H,H,H) groups
2.a Aromatic/amide H refined with riding coordinates:
 C1(H1), C2(H2), C3(H3), C4(H4)
2.b Idealised Me refined as rotating group:
 C8(H8A,H8B,H8C)
;
_olex2_submission_special_instructions 'No special instructions were received'
_oxdiff_exptl_absorpt_empirical_details
;
Empirical correction (ABSPACK) includes:
- Absorption correction using spherical harmonics
- Frame scaling
;
_oxdiff_exptl_absorpt_empirical_full_max 1.172
_oxdiff_exptl_absorpt_empirical_full_min 0.824

loop_
_space_group_symop_operation_xyz
'x, y, z'
'-x, y+1/2, -z+1/2'
'-x, -y, -z'
'x, -y-1/2, z-1/2'

loop_
_atom_site_label
_atom_site_type_symbol
_atom_site_fract_x
_atom_site_fract_y
_atom_site_fract_z
_atom_site_U_iso_or_equiv
_atom_site_adp_type
_atom_site_occupancy
_atom_site_site_symmetry_order
_atom_site_calc_flag
_atom_site_refinement_flags_posn
_atom_site_refinement_flags_adp
_atom_site_refinement_flags_occupancy
_atom_site_disorder_assembly
_atom_site_disorder_group
Cu1 Cu 1.000000 0.500000 0.500000 0.0309(3) Uani 1 2 d S T P . .
N1 N 0.9042(5) 0.4792(3) 0.62279(19) 0.0282(7) Uani 1 1 d . . . . .
N2 N 0.7278(5) 0.6431(3) 0.49435(17) 0.0294(7) Uani 1 1 d . . . . .
N3 N 0.6022(5) 0.7344(3) 0.43490(18) 0.0317(7) Uani 1 1 d . . . . .
N4 N 0.4038(5) 0.7359(3) 0.55665(18) 0.0312(7) Uani 1 1 d . . . . .
C1 C 1.0104(7) 0.3921(4) 0.6859(2) 0.0333(9) Uani 1 1 d . . . . .
H1 H 1.149972 0.335799 0.675862 0.040 Uiso 1 1 calc R . . . .
C2 C 0.9174(7) 0.3844(4) 0.7654(2) 0.0394(10) Uani 1 1 d . . . . .
H2 H 0.990823 0.321328 0.807689 0.047 Uiso 1 1 calc R . . . .
C3 C 0.7157(8) 0.4702(4) 0.7817(2) 0.0409(10) Uani 1 1 d . . . . .
H3 H 0.653603 0.467650 0.835441 0.049 Uiso 1 1 calc R . . . .
C4 C 0.6071(7) 0.5598(4) 0.7175(2) 0.0373(10) Uani 1 1 d . . . . .
H4 H 0.470200 0.618790 0.727022 0.045 Uiso 1 1 calc R . . . .
C5 C 0.7042(6) 0.5609(4) 0.6391(2) 0.0274(8) Uani 1 1 d . . . . .
C6 C 0.6046(6) 0.6481(4) 0.5644(2) 0.0279(8) Uani 1 1 d . . . . .
C7 C 0.4124(6) 0.7865(4) 0.4751(2) 0.0286(8) Uani 1 1 d . . . . .
C8 C 0.2289(7) 0.8957(4) 0.4341(2) 0.0383(10) Uani 1 1 d . . . . .
H8A H 0.267421 0.991604 0.457641 0.058 Uiso 1 1 calc GR . . . .
H8B H 0.061498 0.868434 0.445327 0.058 Uiso 1 1 calc GR . . . .
H8C H 0.239730 0.897419 0.372907 0.058 Uiso 1 1 calc GR . . . .

loop_
_atom_site_aniso_label
_atom_site_aniso_U_11
_atom_site_aniso_U_22
_atom_site_aniso_U_33
_atom_site_aniso_U_23
_atom_site_aniso_U_13
_atom_site_aniso_U_12
Cu1 0.0270(4) 0.0379(4) 0.0293(4) 0.0018(3) 0.0102(3) 0.0062(3)
N1 0.0244(16) 0.0332(17) 0.0276(17) -0.0032(14) 0.0059(13) 0.0006(13)
N2 0.0283(17) 0.0341(17) 0.0268(17) 0.0020(14) 0.0082(14) 0.0037(13)
N3 0.0275(17) 0.0354(17) 0.0327(18) 0.0025(14) 0.0062(14) 0.0041(14)
N4 0.0291(17) 0.0323(17) 0.0336(18) -0.0020(14) 0.0101(14) 0.0049(14)
C1 0.033(2) 0.039(2) 0.029(2) -0.0043(18) 0.0042(17) 0.0009(18)
C2 0.050(3) 0.037(2) 0.031(2) 0.0052(18) 0.0051(19) 0.0026(19)
C3 0.048(3) 0.052(3) 0.025(2) -0.0015(19) 0.0150(19) 0.002(2)
C4 0.042(2) 0.039(2) 0.033(2) 0.0000(19) 0.0133(19) 0.0043(19)
C5 0.026(2) 0.0265(18) 0.031(2) -0.0045(17) 0.0087(16) -0.0022(15)
C6 0.026(2) 0.0268(19) 0.032(2) -0.0061(16) 0.0051(16) -0.0023(16)
C7 0.029(2) 0.0257(19) 0.031(2) -0.0030(17) 0.0038(17) -0.0025(16)
C8 0.030(2) 0.037(2) 0.048(2) 0.0011(19) 0.0056(18) 0.0057(18)

loop_
_atom_type_symbol
_atom_type_description
_atom_type_scat_dispersion_real
_atom_type_scat_dispersion_imag
_atom_type_scat_source
C C 0.0033 0.0016 'International Tables Vol C Tables 4.2.6.8 and 6.1.1.4'
H H 0.0000 0.0000 'International Tables Vol C Tables 4.2.6.8 and 6.1.1.4'
Cu Cu 0.3201 1.2651 'International Tables Vol C Tables 4.2.6.8 and 6.1.1.4'
N N 0.0061 0.0033 'International Tables Vol C Tables 4.2.6.8 and 6.1.1.4'

loop_
_geom_angle_atom_site_label_1
_geom_angle_atom_site_label_2
_geom_angle_atom_site_label_3
_geom_angle
_geom_angle_site_symmetry_1
_geom_angle_site_symmetry_3
_geom_angle_publ_flag
N1 Cu1 N1 180.00(14) 3_766 . ?
N2 Cu1 N1 98.67(11) . 3_766 ?
N2 Cu1 N1 98.67(11) 3_766 . ?
N2 Cu1 N1 81.33(11) 3_766 3_766 ?
N2 Cu1 N1 81.33(11) . . ?
N2 Cu1 N2 180.0 3_766 . ?
C1 N1 Cu1 128.0(2) . . ?
C1 N1 C5 118.2(3) . . ?
C5 N1 Cu1 113.8(2) . . ?
N3 N2 Cu1 138.6(2) . . ?
C6 N2 Cu1 114.4(2) . . ?
C6 N2 N3 106.6(3) . . ?
C7 N3 N2 104.1(3) . . ?
C6 N4 C7 100.8(3) . . ?
N1 C1 H1 119.2 . . ?
N1 C1 C2 121.6(3) . . ?
C2 C1 H1 119.2 . . ?
C1 C2 H2 120.2 . . ?
C3 C2 C1 119.6(3) . . ?
C3 C2 H2 120.2 . . ?
C2 C3 H3 120.5 . . ?
C4 C3 C2 119.0(4) . . ?
C4 C3 H3 120.5 . . ?
C3 C4 H4 120.6 . . ?
C5 C4 C3 118.9(4) . . ?
C5 C4 H4 120.6 . . ?
N1 C5 C4 122.7(3) . . ?
N1 C5 C6 112.4(3) . . ?
C4 C5 C6 124.9(3) . . ?
N2 C6 N4 113.9(3) . . ?
N2 C6 C5 117.6(3) . . ?
N4 C6 C5 128.5(3) . . ?
N3 C7 N4 114.7(3) . . ?
N3 C7 C8 122.3(3) . . ?
N4 C7 C8 123.0(3) . . ?
C7 C8 H8A 109.5 . . ?
C7 C8 H8B 109.5 . . ?
C7 C8 H8C 109.5 . . ?
H8A C8 H8B 109.5 . . ?
H8A C8 H8C 109.5 . . ?
H8B C8 H8C 109.5 . . ?

loop_
_geom_bond_atom_site_label_1
_geom_bond_atom_site_label_2
_geom_bond_distance
_geom_bond_site_symmetry_2
_geom_bond_publ_flag
Cu1 N1 2.036(3) . ?
Cu1 N1 2.036(3) 3_766 ?
Cu1 N2 1.946(3) . ?
Cu1 N2 1.946(3) 3_766 ?
N1 C1 1.343(4) . ?
N1 C5 1.346(4) . ?
N2 N3 1.369(4) . ?
N2 C6 1.329(4) . ?
N3 C7 1.329(4) . ?
N4 C6 1.332(4) . ?
N4 C7 1.357(4) . ?
C1 H1 0.9300 . ?
C1 C2 1.380(5) . ?
C2 H2 0.9300 . ?
C2 C3 1.374(5) . ?
C3 H3 0.9300 . ?
C3 C4 1.373(5) . ?
C4 H4 0.9300 . ?
C4 C5 1.373(4) . ?
C5 C6 1.464(5) . ?
C7 C8 1.493(4) . ?
C8 H8A 0.9600 . ?
C8 H8B 0.9600 . ?
C8 H8C 0.9600 . ?

loop_
_geom_hbond_atom_site_label_D
_geom_hbond_atom_site_label_H
_geom_hbond_atom_site_label_A
_geom_hbond_distance_DH
_geom_hbond_distance_HA
_geom_hbond_distance_DA
_geom_hbond_angle_DHA
_geom_hbond_site_symmetry_A
_geom_hbond_publ_flag
C1 H1 N3 0.93 2.36 3.148(5) 141.9 3_766 yes

loop_
_geom_torsion_atom_site_label_1
_geom_torsion_atom_site_label_2
_geom_torsion_atom_site_label_3
_geom_torsion_atom_site_label_4
_geom_torsion
_geom_torsion_site_symmetry_1
_geom_torsion_site_symmetry_2
_geom_torsion_site_symmetry_3
_geom_torsion_site_symmetry_4
_geom_torsion_publ_flag
Cu1 N1 C1 C2 -176.9(3) . . . . ?
Cu1 N1 C5 C4 178.6(3) . . . . ?
Cu1 N1 C5 C6 -0.9(4) . . . . ?
Cu1 N2 N3 C7 171.7(3) . . . . ?
Cu1 N2 C6 N4 -173.8(2) . . . . ?
Cu1 N2 C6 C5 7.0(4) . . . . ?
N1 C1 C2 C3 -1.8(6) . . . . ?
N1 C5 C6 N2 -3.9(4) . . . . ?
N1 C5 C6 N4 177.1(3) . . . . ?
N2 N3 C7 N4 -0.1(4) . . . . ?
N2 N3 C7 C8 178.1(3) . . . . ?
N3 N2 C6 N4 0.2(4) . . . . ?
N3 N2 C6 C5 -179.0(3) . . . . ?
C1 N1 C5 C4 0.7(5) . . . . ?
C1 N1 C5 C6 -178.9(3) . . . . ?
C1 C2 C3 C4 1.5(6) . . . . ?
C2 C3 C4 C5 -0.1(6) . . . . ?
C3 C4 C5 N1 -1.0(6) . . . . ?
C3 C4 C5 C6 178.5(3) . . . . ?
C4 C5 C6 N2 176.5(3) . . . . ?
C4 C5 C6 N4 -2.5(6) . . . . ?
C5 N1 C1 C2 0.7(5) . . . . ?
C6 N2 N3 C7 0.0(4) . . . . ?
C6 N4 C7 N3 0.2(4) . . . . ?
C6 N4 C7 C8 -177.9(3) . . . . ?
C7 N4 C6 N2 -0.3(4) . . . . ?
C7 N4 C6 C5 178.8(3) . . . . ?
